data_7050985
loop_
_publ_author_name
'Wan, Yonghong'
'Jin, Linpei'
'Wang, Kezhi'
'Zhang, Liping'
'Zheng, Xiangjun'
'Lu, Shaozhe'

_publ_section_title
;
 Hydrothermal synthesis and structural studies of novel 2-D lanthanide
 coordination polymers with phthalic acid
;
_journal_issue 11
_journal_name_full 'New Journal of Chemistry'
_journal_page_first 1590
_journal_paper_doi 10.1039/b206280c
_journal_volume 26
_journal_year 2002
_chemical_formula_sum 'C24 H14 Eu2 O13'
_chemical_formula_weight 814.27
_chemical_name_systematic
; 
? 
;
_space_group_IT_number 14
_symmetry_cell_setting monoclinic
_symmetry_space_group_name_Hall '-P 2ybc'
_symmetry_space_group_name_H-M 'P 1 21/c 1'
_atom_sites_solution_hydrogens geom
_atom_sites_solution_primary direct
_atom_sites_solution_secondary difmap
_audit_creation_method SHELXL-97
_cell_angle_alpha 90.00
_cell_angle_beta 107.226(4)
_cell_angle_gamma 90.00
_cell_formula_units_Z 4
_cell_length_a 7.998(3)
_cell_length_b 26.397(9)
_cell_length_c 11.677(4)
_cell_measurement_temperature 293(2)
_cell_volume 2354.7(14)
_computing_cell_refinement 'Bruker SMART'
_computing_data_collection 'Bruker SMART'
_computing_data_reduction 'Bruker SHELXTL'
_computing_molecular_graphics 'Bruker SHELXTL'
_computing_publication_material 'Bruker SHELXTL'
_computing_structure_refinement 'SHELXL-97 (Sheldrick, 1997)'
_computing_structure_solution 'SHELXS-97 (Sheldrick, 1990)'
_diffrn_ambient_temperature 293(2)
_diffrn_measured_fraction_theta_full 0.982
_diffrn_measured_fraction_theta_max 0.982
_diffrn_measurement_device_type 'CCD area detector'
_diffrn_measurement_method 'phi and omega scans'
_diffrn_radiation_monochromator graphite
_diffrn_radiation_source 'fine-focus sealed tube'
_diffrn_radiation_type MoK\a
_diffrn_radiation_wavelength 0.71073
_diffrn_reflns_av_R_equivalents 0.0356
_diffrn_reflns_av_sigmaI/netI 0.0349
_diffrn_reflns_limit_h_max 8
_diffrn_reflns_limit_h_min -8
_diffrn_reflns_limit_k_max 21
_diffrn_reflns_limit_k_min -29
_diffrn_reflns_limit_l_max 12
_diffrn_reflns_limit_l_min -12
_diffrn_reflns_number 7876
_diffrn_reflns_theta_full 23.28
_diffrn_reflns_theta_max 23.28
_diffrn_reflns_theta_min 2.39
_exptl_absorpt_coefficient_mu 5.352
_exptl_absorpt_correction_T_max 0.6166
_exptl_absorpt_correction_T_min 0.2966
_exptl_absorpt_correction_type multi-scan
_exptl_absorpt_process_details SADABS
_exptl_crystal_density_diffrn 2.297
_exptl_crystal_density_method 'not measured'
_exptl_crystal_F_000 1552
_exptl_crystal_size_max 0.30
_exptl_crystal_size_mid 0.25
_exptl_crystal_size_min 0.10
_refine_diff_density_max 0.983
_refine_diff_density_min -1.095
_refine_diff_density_rms 0.149
_refine_ls_extinction_method none
_refine_ls_goodness_of_fit_ref 1.032
_refine_ls_hydrogen_treatment mixed
_refine_ls_matrix_type full
_refine_ls_number_parameters 350
_refine_ls_number_reflns 3327
_refine_ls_number_restraints 2
_refine_ls_restrained_S_all 1.031
_refine_ls_R_factor_all 0.0337
_refine_ls_R_factor_gt 0.0300
_refine_ls_shift/su_max 0.211
_refine_ls_shift/su_mean 0.005
_refine_ls_structure_factor_coef Fsqd
_refine_ls_weighting_details 'calc w=1/[\s^2^(Fo^2^)+(0.0393P)^2^+9.0006P] where P=(Fo^2^+2Fc^2^)/3'
_refine_ls_weighting_scheme calc
_refine_ls_wR_factor_gt 0.0703
_refine_ls_wR_factor_ref 0.0721
_reflns_number_gt 3049
_reflns_number_total 3327
_reflns_threshold_expression >2sigma(I)
_cod_data_source_file b206280c.txt
_cod_data_source_block complex2
_cod_depositor_comments
;
The following automatic conversions were performed:
'_symmetry_cell_setting' value 'Monoclinic' changed to 'monoclinic'
according to '/home/saulius/struct/CIF-dictionaries/cif_core.dic'
dictionary named 'cif_core.dic' version 2.4.1 from
2010-06-29.

'_exptl_absorpt_correction_type' value 'MULTI-SCAN' changed
to 'multi-scan' according to
'/home/saulius/struct/CIF-dictionaries/cif_core.dic' dictionary named
'cif_core.dic' version 2.4.1 from 2010-06-29.

Automatic conversion script
Id: cif_fix_enum 1527 2010-12-29 10:47:43Z saulius 
;
_cod_original_cell_volume 2354.6(13)
_cod_original_sg_symbol_H-M P2(1)/c
_cod_database_code 7050985

loop_
_symmetry_equiv_pos_as_xyz
'x, y, z'
'-x, y+1/2, -z+1/2'
'-x, -y, -z'
'x, -y-1/2, z-1/2'

loop_
_atom_site_label
_atom_site_type_symbol
_atom_site_fract_x
_atom_site_fract_y
_atom_site_fract_z
_atom_site_U_iso_or_equiv
_atom_site_adp_type
_atom_site_occupancy
_atom_site_symmetry_multiplicity
_atom_site_calc_flag
_atom_site_refinement_flags
_atom_site_disorder_assembly
_atom_site_disorder_group
Eu1 Eu 0.41674(4) 0.225655(12) 0.83761(2) 0.01482(11) Uani 1 1 d . . .
Eu2 Eu 0.09725(4) 0.194978(12) 1.01073(2) 0.01619(12) Uani 1 1 d . . .
O1 O 0.4363(5) 0.17712(17) 1.0282(3) 0.0197(9) Uani 1 1 d . . .
O2 O 0.2605(5) 0.11573(18) 1.0479(4) 0.0244(10) Uani 1 1 d . . .
O3 O 0.5849(5) 0.15427(17) 0.8517(4) 0.0231(10) Uani 1 1 d . . .
O4 O 0.8694(5) 0.14079(18) 0.9267(4) 0.0260(10) Uani 1 1 d . . .
O5 O 0.3050(6) 0.20137(19) 0.6352(4) 0.0298(11) Uani 1 1 d . . .
O6 O 0.2405(5) 0.23291(16) 0.4524(3) 0.0176(9) Uani 1 1 d . . .
O7 O 0.2643(5) 0.20142(17) 0.2317(3) 0.0219(10) Uani 1 1 d . . .
O8 O 0.0176(6) 0.15974(19) 0.1826(4) 0.0298(11) Uani 1 1 d . . .
O9 O 0.6119(5) 0.27365(17) 0.9829(4) 0.0244(11) Uani 1 1 d . . .
O10 O 0.8878(6) 0.25203(19) 1.0155(4) 0.0288(11) Uani 1 1 d . . .
O11 O 0.9209(6) 0.28043(18) 1.2650(4) 0.0268(11) Uani 1 1 d . . .
O12 O 1.1623(5) 0.32532(18) 1.3239(3) 0.0200(10) Uani 1 1 d . . .
O13 O 0.6103(6) 0.2641(2) 0.7389(4) 0.0274(11) Uani 1 1 d D . .
C1 C 0.4075(8) 0.1303(3) 1.0415(5) 0.0187(14) Uani 1 1 d . . .
C2 C 0.5452(8) 0.0907(2) 1.0562(5) 0.0173(13) Uani 1 1 d . . .
C3 C 0.5346(9) 0.0501(3) 1.1285(6) 0.0328(17) Uani 1 1 d . . .
H3A H 0.4432 0.0489 1.1625 0.039 Uiso 1 1 calc R . .
C4 C 0.6549(10) 0.0117(3) 1.1515(7) 0.0395(19) Uani 1 1 d . . .
H4A H 0.6440 -0.0151 1.2003 0.047 Uiso 1 1 calc R . .
C5 C 0.7931(10) 0.0127(3) 1.1025(7) 0.0404(19) Uani 1 1 d . . .
H5A H 0.8747 -0.0135 1.1171 0.049 Uiso 1 1 calc R . .
C6 C 0.8065(9) 0.0530(3) 1.0321(6) 0.0335(17) Uani 1 1 d . . .
H6A H 0.8999 0.0542 1.0000 0.040 Uiso 1 1 calc R . .
C7 C 0.6867(8) 0.0920(3) 1.0071(5) 0.0222(15) Uani 1 1 d . . .
C8 C 0.7136(8) 0.1325(2) 0.9235(5) 0.0200(14) Uani 1 1 d . . .
C9 C 0.2831(7) 0.1955(2) 0.5252(5) 0.0174(14) Uani 1 1 d . . .
C10 C 0.2984(8) 0.1443(2) 0.4793(5) 0.0212(14) Uani 1 1 d . . .
C11 C 0.3674(9) 0.1064(3) 0.5622(6) 0.0310(17) Uani 1 1 d . . .
H11A H 0.4108 0.1144 0.6431 0.037 Uiso 1 1 calc R . .
C12 C 0.3719(12) 0.0565(3) 0.5249(7) 0.049(2) Uani 1 1 d . . .
H12A H 0.4219 0.0314 0.5804 0.059 Uiso 1 1 calc R . .
C13 C 0.3019(11) 0.0444(3) 0.4055(7) 0.044(2) Uani 1 1 d . . .
H13A H 0.3017 0.0110 0.3802 0.053 Uiso 1 1 calc R . .
C14 C 0.2320(10) 0.0823(3) 0.3235(6) 0.0342(17) Uani 1 1 d . . .
H14A H 0.1835 0.0738 0.2432 0.041 Uiso 1 1 calc R . .
C15 C 0.2326(8) 0.1318(2) 0.3575(5) 0.0186(14) Uani 1 1 d . . .
C16 C 0.1636(8) 0.1678(2) 0.2548(5) 0.0190(14) Uani 1 1 d . . .
C17 C 0.7727(8) 0.2842(3) 1.0130(5) 0.0180(14) Uani 1 1 d . . .
C18 C 0.8269(8) 0.3379(3) 1.0381(5) 0.0192(14) Uani 1 1 d . . .
C19 C 0.7666(10) 0.3731(3) 0.9472(6) 0.0395(19) Uani 1 1 d . . .
H19A H 0.6868 0.3636 0.8748 0.047 Uiso 1 1 calc R . .
C20 C 0.8265(11) 0.4224(4) 0.9653(7) 0.049(2) Uiso 1 1 d . . .
H20A H 0.7846 0.4463 0.9052 0.058 Uiso 1 1 calc R . .
C21 C 0.9469(10) 0.4364(3) 1.0707(7) 0.0411(19) Uani 1 1 d . . .
H21A H 0.9886 0.4695 1.0809 0.049 Uiso 1 1 calc R . .
C22 C 1.0063(9) 0.4017(3) 1.1615(6) 0.0306(16) Uiso 1 1 d . . .
H22A H 1.0860 0.4115 1.2336 0.037 Uiso 1 1 calc R . .
C23 C 0.9479(8) 0.3521(2) 1.1460(5) 0.0186(14) Uani 1 1 d . . .
C24 C 1.0100(8) 0.3160(3) 1.2472(5) 0.0184(14) Uani 1 1 d . . .
H1 H 0.713(5) 0.246(2) 0.745(5) 0.022(17) Uiso 1 1 d D . .
H2 H 0.577(11) 0.285(3) 0.673(5) 0.07(3) Uiso 1 1 d D . .

loop_
_atom_site_aniso_label
_atom_site_aniso_U_11
_atom_site_aniso_U_22
_atom_site_aniso_U_33
_atom_site_aniso_U_23
_atom_site_aniso_U_13
_atom_site_aniso_U_12
Eu1 0.01216(18) 0.0199(2) 0.01263(17) 0.00049(12) 0.00402(12) 0.00074(13)
Eu2 0.01257(18) 0.0209(2) 0.01665(17) -0.00015(12) 0.00665(12) -0.00072(13)
O1 0.016(2) 0.024(3) 0.017(2) -0.0004(18) 0.0027(16) -0.002(2)
O2 0.020(2) 0.025(3) 0.032(2) 0.007(2) 0.0135(19) 0.006(2)
O3 0.021(2) 0.024(3) 0.024(2) 0.0057(19) 0.0068(19) 0.009(2)
O4 0.016(2) 0.035(3) 0.027(2) -0.002(2) 0.0068(18) -0.002(2)
O5 0.039(3) 0.039(3) 0.013(2) -0.0026(19) 0.0094(19) -0.004(2)
O6 0.018(2) 0.016(2) 0.021(2) 0.0016(18) 0.0086(17) 0.0052(19)
O7 0.023(2) 0.025(3) 0.018(2) -0.0049(18) 0.0070(18) -0.007(2)
O8 0.023(3) 0.044(3) 0.021(2) -0.002(2) 0.004(2) -0.011(2)
O9 0.017(3) 0.033(3) 0.021(2) -0.0043(19) 0.0016(18) -0.007(2)
O10 0.027(3) 0.030(3) 0.031(2) -0.003(2) 0.010(2) 0.002(2)
O11 0.023(2) 0.024(3) 0.035(3) 0.006(2) 0.011(2) -0.006(2)
O12 0.012(2) 0.035(3) 0.0102(19) 0.0010(18) -0.0016(16) 0.000(2)
O13 0.016(2) 0.041(3) 0.026(2) 0.007(2) 0.0075(19) 0.007(2)
C1 0.016(3) 0.027(4) 0.014(3) 0.001(3) 0.005(2) -0.003(3)
C2 0.022(3) 0.008(3) 0.021(3) 0.002(2) 0.004(2) -0.002(3)
C3 0.032(4) 0.035(5) 0.036(4) 0.007(3) 0.017(3) 0.004(4)
C4 0.043(5) 0.037(5) 0.044(4) 0.013(4) 0.021(4) 0.014(4)
C5 0.038(4) 0.030(5) 0.055(5) 0.016(4) 0.015(4) 0.017(4)
C6 0.023(4) 0.033(5) 0.048(4) 0.009(3) 0.016(3) 0.010(3)
C7 0.016(3) 0.026(4) 0.025(3) -0.001(3) 0.006(3) 0.002(3)
C8 0.014(3) 0.021(4) 0.024(3) -0.008(3) 0.005(3) -0.005(3)
C9 0.009(3) 0.026(4) 0.017(3) -0.002(3) 0.002(2) -0.002(3)
C10 0.025(3) 0.020(4) 0.020(3) 0.003(3) 0.008(3) -0.003(3)
C11 0.038(4) 0.027(4) 0.027(4) 0.006(3) 0.008(3) 0.008(3)
C12 0.073(6) 0.035(5) 0.046(5) 0.015(4) 0.029(4) 0.022(5)
C13 0.063(5) 0.018(4) 0.058(5) -0.005(4) 0.030(4) 0.004(4)
C14 0.048(5) 0.029(4) 0.030(4) -0.006(3) 0.018(3) -0.002(4)
C15 0.022(3) 0.016(4) 0.021(3) -0.001(3) 0.012(3) 0.000(3)
C16 0.027(4) 0.018(4) 0.016(3) -0.001(3) 0.012(3) -0.001(3)
C17 0.013(3) 0.031(4) 0.010(3) -0.004(3) 0.004(2) 0.003(3)
C18 0.013(3) 0.023(4) 0.020(3) -0.001(3) 0.004(2) 0.004(3)
C19 0.042(5) 0.035(5) 0.028(4) 0.001(3) -0.011(3) 0.001(4)
C21 0.046(5) 0.015(4) 0.053(5) 0.008(3) -0.001(4) -0.009(4)
C23 0.016(3) 0.020(4) 0.019(3) -0.001(3) 0.005(2) -0.001(3)
C24 0.017(3) 0.026(4) 0.016(3) 0.001(3) 0.011(3) 0.006(3)

loop_
_atom_type_symbol
_atom_type_description
_atom_type_scat_dispersion_real
_atom_type_scat_dispersion_imag
_atom_type_scat_source
C C 0.0033 0.0016 'International Tables Vol C Tables 4.2.6.8 and 6.1.1.4'
H H 0.0000 0.0000 'International Tables Vol C Tables 4.2.6.8 and 6.1.1.4'
N N 0.0061 0.0033 'International Tables Vol C Tables 4.2.6.8 and 6.1.1.4'
O O 0.0106 0.0060 'International Tables Vol C Tables 4.2.6.8 and 6.1.1.4'
Eu Eu -0.1578 3.6682 'International Tables Vol C Tables 4.2.6.8 and 6.1.1.4'

loop_
_geom_angle_atom_site_label_1
_geom_angle_atom_site_label_2
_geom_angle_atom_site_label_3
_geom_angle
_geom_angle_site_symmetry_1
_geom_angle_site_symmetry_3
_geom_angle_publ_flag
O3 Eu1 O9 98.26(16) . . ?
O3 Eu1 O5 83.58(16) . . ?
O9 Eu1 O5 149.13(16) . . ?
O3 Eu1 O12 90.67(16) . 4_465 ?
O9 Eu1 O12 136.81(14) . 4_465 ?
O5 Eu1 O12 73.66(14) . 4_465 ?
O3 Eu1 O7 152.71(14) . 4_566 ?
O9 Eu1 O7 93.88(15) . 4_566 ?
O5 Eu1 O7 73.68(16) . 4_566 ?
O12 Eu1 O7 97.06(15) 4_465 4_566 ?
O3 Eu1 O13 86.22(16) . . ?
O9 Eu1 O13 74.37(15) . . ?
O5 Eu1 O13 75.01(16) . . ?
O12 Eu1 O13 148.67(14) 4_465 . ?
O7 Eu1 O13 73.63(15) 4_566 . ?
O3 Eu1 O6 137.91(14) . 4_566 ?
O9 Eu1 O6 74.27(14) . 4_566 ?
O5 Eu1 O6 123.89(15) . 4_566 ?
O12 Eu1 O6 71.11(14) 4_465 4_566 ?
O7 Eu1 O6 69.03(13) 4_566 4_566 ?
O13 Eu1 O6 128.59(16) . 4_566 ?
O3 Eu1 O1 68.84(14) . . ?
O9 Eu1 O1 77.30(15) . . ?
O5 Eu1 O1 130.58(16) . . ?
O12 Eu1 O1 66.80(13) 4_465 . ?
O7 Eu1 O1 138.06(13) 4_566 . ?
O13 Eu1 O1 138.75(14) . . ?
O6 Eu1 O1 69.11(13) 4_566 . ?
O3 Eu1 Eu2 105.09(11) . . ?
O9 Eu1 Eu2 98.12(11) . . ?
O5 Eu1 Eu2 111.23(12) . . ?
O12 Eu1 Eu2 39.12(9) 4_465 . ?
O7 Eu1 Eu2 97.21(10) 4_566 . ?
O13 Eu1 Eu2 167.41(12) . . ?
O6 Eu1 Eu2 38.82(10) 4_566 . ?
O1 Eu1 Eu2 45.43(9) . . ?
O3 Eu1 Eu2 128.72(10) . 4_565 ?
O9 Eu1 Eu2 117.62(11) . 4_565 ?
O5 Eu1 Eu2 46.75(12) . 4_565 ?
O12 Eu1 Eu2 86.94(9) 4_465 4_565 ?
O7 Eu1 Eu2 26.95(10) 4_566 4_565 ?
O13 Eu1 Eu2 71.22(11) . 4_565 ?
O6 Eu1 Eu2 88.98(10) 4_566 4_565 ?
O1 Eu1 Eu2 149.80(9) . 4_565 ?
Eu2 Eu1 Eu2 104.62(2) . 4_565 ?
O10 Eu2 O4 85.74(17) 1_455 1_455 ?
O10 Eu2 O6 84.23(16) 1_455 4_566 ?
O4 Eu2 O6 138.73(14) 1_455 4_566 ?
O10 Eu2 O2 158.08(15) 1_455 . ?
O4 Eu2 O2 81.78(16) 1_455 . ?
O6 Eu2 O2 116.86(14) 4_566 . ?
O10 Eu2 O12 121.44(14) 1_455 4_465 ?
O4 Eu2 O12 80.44(14) 1_455 4_465 ?
O6 Eu2 O12 71.23(14) 4_566 4_465 ?
O2 Eu2 O12 74.13(14) . 4_465 ?
O10 Eu2 O8 81.90(16) 1_455 1_556 ?
O4 Eu2 O8 75.45(15) 1_455 1_556 ?
O6 Eu2 O8 141.70(14) 4_566 1_556 ?
O2 Eu2 O8 77.57(15) . 1_556 ?
O12 Eu2 O8 144.98(16) 4_465 1_556 ?
O10 Eu2 O7 95.78(15) 1_455 1_556 ?
O4 Eu2 O7 126.09(15) 1_455 1_556 ?
O6 Eu2 O7 94.75(14) 4_566 1_556 ?
O2 Eu2 O7 77.47(14) . 1_556 ?
O12 Eu2 O7 137.29(13) 4_465 1_556 ?
O8 Eu2 O7 51.76(14) 1_556 1_556 ?
O10 Eu2 O1 147.95(16) 1_455 . ?
O4 Eu2 O1 125.15(15) 1_455 . ?
O6 Eu2 O1 67.05(14) 4_566 . ?
O2 Eu2 O1 50.44(14) . . ?
O12 Eu2 O1 63.58(12) 4_465 . ?
O8 Eu2 O1 111.67(14) 1_556 . ?
O7 Eu2 O1 73.76(12) 1_556 . ?
O10 Eu2 C16 93.61(16) 1_455 1_556 ?
O4 Eu2 C16 99.26(17) 1_455 1_556 ?
O6 Eu2 C16 121.24(16) 4_566 1_556 ?
O2 Eu2 C16 70.88(16) . 1_556 ?
O12 Eu2 C16 144.65(16) 4_465 1_556 ?
O8 Eu2 C16 25.89(16) 1_556 1_556 ?
O7 Eu2 C16 26.85(16) 1_556 1_556 ?
O1 Eu2 C16 89.72(15) . 1_556 ?
O10 Eu2 O11 74.13(14) 1_455 4_465 ?
O4 Eu2 O11 67.72(14) 1_455 4_465 ?
O6 Eu2 O11 71.02(13) 4_566 4_465 ?
O2 Eu2 O11 116.81(13) . 4_465 ?
O12 Eu2 O11 47.93(13) 4_465 4_465 ?
O8 Eu2 O11 136.98(14) 1_556 4_465 ?
O7 Eu2 O11 163.02(14) 1_556 4_465 ?
O1 Eu2 O11 107.45(12) . 4_465 ?
C16 Eu2 O11 162.33(16) 1_556 4_465 ?
O10 Eu2 C1 170.00(16) 1_455 . ?
O4 Eu2 C1 102.96(17) 1_455 . ?
O6 Eu2 C1 92.19(16) 4_566 . ?
O2 Eu2 C1 24.85(16) . . ?
O12 Eu2 C1 65.66(14) 4_465 . ?
O8 Eu2 C1 95.38(16) 1_556 . ?
O7 Eu2 C1 75.17(15) 1_556 . ?
O1 Eu2 C1 25.64(15) . . ?
C16 Eu2 C1 80.25(16) 1_556 . ?
O11 Eu2 C1 113.55(14) 4_465 . ?
O10 Eu2 C24 98.19(17) 1_455 4_465 ?
O4 Eu2 C24 65.29(16) 1_455 4_465 ?
O6 Eu2 C24 76.72(15) 4_566 4_465 ?
O2 Eu2 C24 92.87(16) . 4_465 ?
O12 Eu2 C24 25.72(15) 4_465 4_465 ?
O8 Eu2 C24 140.56(16) 1_556 4_465 ?
O7 Eu2 C24 162.75(15) 1_556 4_465 ?
O1 Eu2 C24 89.06(14) . 4_465 ?
C16 Eu2 C24 159.59(19) 1_556 4_465 ?
O11 Eu2 C24 24.35(15) 4_465 4_465 ?
C1 Eu2 C24 90.03(17) . 4_465 ?
C1 O1 Eu1 129.1(3) . . ?
C1 O1 Eu2 88.0(3) . . ?
Eu1 O1 Eu2 92.65(13) . . ?
C1 O2 Eu2 100.8(4) . . ?
C8 O3 Eu1 140.3(4) . . ?
C8 O4 Eu2 140.9(4) . 1_655 ?
C9 O5 Eu1 163.4(4) . . ?
C9 O6 Eu2 118.3(4) . 4_565 ?
C9 O6 Eu1 128.2(4) . 4_565 ?
Eu2 O6 Eu1 101.43(15) 4_565 4_565 ?
C16 O7 Eu1 134.4(4) . 4_565 ?
C16 O7 Eu2 89.6(3) . 1_554 ?
Eu1 O7 Eu2 127.49(18) 4_565 1_554 ?
C16 O8 Eu2 94.0(4) . 1_554 ?
C17 O9 Eu1 137.5(4) . . ?
C17 O10 Eu2 177.1(4) . 1_655 ?
C24 O11 Eu2 81.9(3) . 4_666 ?
C24 O12 Eu1 122.7(4) . 4_666 ?
C24 O12 Eu2 99.7(3) . 4_666 ?
Eu1 O12 Eu2 102.55(15) 4_666 4_666 ?
Eu1 O13 H1 116(4) . . ?
Eu1 O13 H2 126(5) . . ?
H1 O13 H2 113(7) . . ?
O2 C1 O1 120.6(6) . . ?
O2 C1 C2 116.7(6) . . ?
O1 C1 C2 122.6(5) . . ?
O2 C1 Eu2 54.3(3) . . ?
O1 C1 Eu2 66.4(3) . . ?
C2 C1 Eu2 170.9(4) . . ?
C3 C2 C7 117.9(6) . . ?
C3 C2 C1 115.9(5) . . ?
C7 C2 C1 126.2(5) . . ?
C4 C3 C2 121.8(6) . . ?
C4 C3 H3A 119.1 . . ?
C2 C3 H3A 119.1 . . ?
C3 C4 C5 120.4(7) . . ?
C3 C4 H4A 119.8 . . ?
C5 C4 H4A 119.8 . . ?
C6 C5 C4 118.4(7) . . ?
C6 C5 H5A 120.8 . . ?
C4 C5 H5A 120.8 . . ?
C5 C6 C7 122.4(6) . . ?
C5 C6 H6A 118.8 . . ?
C7 C6 H6A 118.8 . . ?
C6 C7 C2 119.1(6) . . ?
C6 C7 C8 116.4(5) . . ?
C2 C7 C8 124.5(6) . . ?
O4 C8 O3 123.4(6) . . ?
O4 C8 C7 115.8(6) . . ?
O3 C8 C7 120.7(5) . . ?
O5 C9 O6 120.9(6) . . ?
O5 C9 C10 119.0(6) . . ?
O6 C9 C10 120.0(5) . . ?
O5 C9 Eu2 82.3(4) . 4_565 ?
O6 C9 Eu2 41.2(3) . 4_565 ?
C10 C9 Eu2 152.7(4) . 4_565 ?
C11 C10 C15 119.3(6) . . ?
C11 C10 C9 117.8(6) . . ?
C15 C10 C9 122.7(6) . . ?
C10 C11 C12 120.4(6) . . ?
C10 C11 H11A 119.8 . . ?
C12 C11 H11A 119.8 . . ?
C13 C12 C11 119.7(7) . . ?
C13 C12 H12A 120.1 . . ?
C11 C12 H12A 120.1 . . ?
C12 C13 C14 119.6(7) . . ?
C12 C13 H13A 120.2 . . ?
C14 C13 H13A 120.2 . . ?
C15 C14 C13 121.6(7) . . ?
C15 C14 H14A 119.2 . . ?
C13 C14 H14A 119.2 . . ?
C14 C15 C10 119.3(6) . . ?
C14 C15 C16 113.9(5) . . ?
C10 C15 C16 126.8(6) . . ?
O8 C16 O7 120.1(5) . . ?
O8 C16 C15 118.9(6) . . ?
O7 C16 C15 120.1(5) . . ?
O8 C16 Eu2 60.1(3) . 1_554 ?
O7 C16 Eu2 63.6(3) . 1_554 ?
C15 C16 Eu2 151.5(4) . 1_554 ?
O10 C17 O9 122.7(6) . . ?
O10 C17 C18 118.4(5) . . ?
O9 C17 C18 118.7(6) . . ?
C19 C18 C23 120.3(6) . . ?
C19 C18 C17 118.2(6) . . ?
C23 C18 C17 121.2(6) . . ?
C20 C19 C18 119.2(7) . . ?
C20 C19 H19A 120.4 . . ?
C18 C19 H19A 120.4 . . ?
C21 C20 C19 120.8(8) . . ?
C21 C20 H20A 119.6 . . ?
C19 C20 H20A 119.6 . . ?
C20 C21 C22 120.2(8) . . ?
C20 C21 H21A 119.9 . . ?
C22 C21 H21A 119.9 . . ?
C21 C22 C23 120.2(6) . . ?
C21 C22 H22A 119.9 . . ?
C23 C22 H22A 119.9 . . ?
C22 C23 C18 119.3(6) . . ?
C22 C23 C24 118.8(6) . . ?
C18 C23 C24 121.8(6) . . ?
O11 C24 O12 119.8(6) . . ?
O11 C24 C23 123.3(6) . . ?
O12 C24 C23 116.8(6) . . ?
O11 C24 Eu2 73.8(3) . 4_666 ?
O12 C24 Eu2 54.6(3) . 4_666 ?
C23 C24 Eu2 144.2(4) . 4_666 ?

loop_
_geom_bond_atom_site_label_1
_geom_bond_atom_site_label_2
_geom_bond_distance
_geom_bond_site_symmetry_2
_geom_bond_publ_flag
Eu1 O3 2.293(4) . ?
Eu1 O9 2.313(4) . ?
Eu1 O5 2.354(4) . ?
Eu1 O12 2.405(4) 4_465 ?
Eu1 O7 2.414(4) 4_566 ?
Eu1 O13 2.411(4) . ?
Eu1 O6 2.470(4) 4_566 ?
Eu1 O1 2.532(4) . ?
Eu1 Eu2 3.7857(9) . ?
Eu1 Eu2 4.4396(10) 4_565 ?
Eu2 O10 2.265(5) 1_455 ?
Eu2 O4 2.296(4) 1_455 ?
Eu2 O6 2.421(4) 4_566 ?
Eu2 O2 2.436(4) . ?
Eu2 O12 2.447(4) 4_465 ?
Eu2 O8 2.461(4) 1_556 ?
Eu2 O7 2.536(4) 1_556 ?
Eu2 O1 2.700(4) . ?
Eu2 C16 2.832(6) 1_556 ?
Eu2 O11 2.872(4) 4_465 ?
Eu2 C1 2.945(6) . ?
Eu2 C24 2.961(6) 4_465 ?
O1 C1 1.275(8) . ?
O2 C1 1.260(7) . ?
O3 C8 1.257(7) . ?
O4 C8 1.255(7) . ?
O4 Eu2 2.296(4) 1_655 ?
O5 C9 1.254(7) . ?
O6 C9 1.281(7) . ?
O6 Eu2 2.421(4) 4_565 ?
O6 Eu1 2.470(4) 4_565 ?
O7 C16 1.279(7) . ?
O7 Eu1 2.414(4) 4_565 ?
O7 Eu2 2.536(4) 1_554 ?
O8 C16 1.240(7) . ?
O8 Eu2 2.461(4) 1_554 ?
O9 C17 1.260(7) . ?
O10 C17 1.247(8) . ?
O10 Eu2 2.265(5) 1_655 ?
O11 C24 1.233(8) . ?
O11 Eu2 2.872(4) 4_666 ?
O12 C24 1.304(7) . ?
O12 Eu1 2.405(4) 4_666 ?
O12 Eu2 2.447(4) 4_666 ?
O13 H1 0.926(11) . ?
O13 H2 0.925(11) . ?
C1 C2 1.490(9) . ?
C2 C3 1.383(9) . ?
C2 C7 1.412(9) . ?
C3 C4 1.368(10) . ?
C3 H3A 0.9300 . ?
C4 C5 1.387(10) . ?
C4 H4A 0.9300 . ?
C5 C6 1.369(10) . ?
C5 H5A 0.9300 . ?
C6 C7 1.378(9) . ?
C6 H6A 0.9300 . ?
C7 C8 1.506(9) . ?
C9 C10 1.472(9) . ?
C9 Eu2 3.232(6) 4_565 ?
C10 C11 1.389(9) . ?
C10 C15 1.401(8) . ?
C11 C12 1.390(11) . ?
C11 H11A 0.9300 . ?
C12 C13 1.378(11) . ?
C12 H12A 0.9300 . ?
C13 C14 1.382(11) . ?
C13 H13A 0.9300 . ?
C14 C15 1.366(9) . ?
C14 H14A 0.9300 . ?
C15 C16 1.503(9) . ?
C16 Eu2 2.832(6) 1_554 ?
C17 C18 1.486(9) . ?
C18 C19 1.385(10) . ?
C18 C23 1.393(8) . ?
C19 C20 1.381(12) . ?
C19 H19A 0.9300 . ?
C20 C21 1.371(11) . ?
C20 H20A 0.9300 . ?
C21 C22 1.376(10) . ?
C21 H21A 0.9300 . ?
C22 C23 1.384(10) . ?
C22 H22A 0.9300 . ?
C23 C24 1.484(9) . ?
C24 Eu2 2.961(6) 4_666 ?

loop_
_geom_torsion_atom_site_label_1
_geom_torsion_atom_site_label_2
_geom_torsion_atom_site_label_3
_geom_torsion_atom_site_label_4
_geom_torsion
_geom_torsion_site_symmetry_1
_geom_torsion_site_symmetry_2
_geom_torsion_site_symmetry_3
_geom_torsion_site_symmetry_4
_geom_torsion_publ_flag
O3 Eu1 O1 C1 -51.1(5) . . . . ?
O9 Eu1 O1 C1 -155.3(5) . . . . ?
O5 Eu1 O1 C1 9.6(5) . . . . ?
O12 Eu1 O1 C1 49.3(5) 4_465 . . . ?
O7 Eu1 O1 C1 123.2(5) 4_566 . . . ?
O13 Eu1 O1 C1 -107.8(5) . . . . ?
O6 Eu1 O1 C1 126.9(5) 4_566 . . . ?
Eu2 Eu1 O1 C1 89.6(5) . . . . ?
Eu2 Eu1 O1 C1 80.9(5) 4_565 . . . ?
O3 Eu1 O1 Eu2 -140.65(17) . . . . ?
O9 Eu1 O1 Eu2 115.17(16) . . . . ?
O5 Eu1 O1 Eu2 -79.9(2) . . . . ?
O12 Eu1 O1 Eu2 -40.30(13) 4_465 . . . ?
O7 Eu1 O1 Eu2 33.6(2) 4_566 . . . ?
O13 Eu1 O1 Eu2 162.64(19) . . . . ?
O6 Eu1 O1 Eu2 37.37(12) 4_566 . . . ?
Eu2 Eu1 O1 Eu2 -8.7(3) 4_565 . . . ?
O10 Eu2 O1 C1 163.9(3) 1_455 . . . ?
O4 Eu2 O1 C1 -33.6(4) 1_455 . . . ?
O6 Eu2 O1 C1 -168.0(3) 4_566 . . . ?
O2 Eu2 O1 C1 2.5(3) . . . . ?
O12 Eu2 O1 C1 -88.4(3) 4_465 . . . ?
O8 Eu2 O1 C1 53.5(3) 1_556 . . . ?
O7 Eu2 O1 C1 89.5(3) 1_556 . . . ?
C16 Eu2 O1 C1 67.6(3) 1_556 . . . ?
O11 Eu2 O1 C1 -108.2(3) 4_465 . . . ?
C24 Eu2 O1 C1 -92.0(3) 4_465 . . . ?
O10 Eu2 O1 Eu1 -67.0(3) 1_455 . . . ?
O4 Eu2 O1 Eu1 95.51(18) 1_455 . . . ?
O6 Eu2 O1 Eu1 -38.92(13) 4_566 . . . ?
O2 Eu2 O1 Eu1 131.6(2) . . . . ?
O12 Eu2 O1 Eu1 40.73(14) 4_465 . . . ?
O8 Eu2 O1 Eu1 -177.41(13) 1_556 . . . ?
O7 Eu2 O1 Eu1 -141.45(17) 1_556 . . . ?
C16 Eu2 O1 Eu1 -163.34(17) 1_556 . . . ?
O11 Eu2 O1 Eu1 20.85(16) 4_465 . . . ?
C1 Eu2 O1 Eu1 129.1(3) . . . . ?
C24 Eu2 O1 Eu1 37.04(16) 4_465 . . . ?
O10 Eu2 O2 C1 -155.7(4) 1_455 . . . ?
O4 Eu2 O2 C1 148.4(4) 1_455 . . . ?
O6 Eu2 O2 C1 7.3(4) 4_566 . . . ?
O12 Eu2 O2 C1 66.0(3) 4_465 . . . ?
O8 Eu2 O2 C1 -134.8(4) 1_556 . . . ?
O7 Eu2 O2 C1 -81.7(3) 1_556 . . . ?
O1 Eu2 O2 C1 -2.5(3) . . . . ?
C16 Eu2 O2 C1 -108.8(4) 1_556 . . . ?
O11 Eu2 O2 C1 88.5(4) 4_465 . . . ?
C24 Eu2 O2 C1 83.9(4) 4_465 . . . ?
O9 Eu1 O3 C8 20.6(6) . . . . ?
O5 Eu1 O3 C8 169.5(6) . . . . ?
O12 Eu1 O3 C8 -117.0(6) 4_465 . . . ?
O7 Eu1 O3 C8 136.1(6) 4_566 . . . ?
O13 Eu1 O3 C8 94.2(6) . . . . ?
O6 Eu1 O3 C8 -55.0(7) 4_566 . . . ?
O1 Eu1 O3 C8 -52.3(6) . . . . ?
Eu2 Eu1 O3 C8 -80.2(6) . . . . ?
Eu2 Eu1 O3 C8 156.4(6) 4_565 . . . ?
O3 Eu1 O5 C9 -86.0(16) . . . . ?
O9 Eu1 O5 C9 9.4(17) . . . . ?
O12 Eu1 O5 C9 -178.6(16) 4_465 . . . ?
O7 Eu1 O5 C9 78.8(16) 4_566 . . . ?
O13 Eu1 O5 C9 1.8(15) . . . . ?
O6 Eu1 O5 C9 128.5(15) 4_566 . . . ?
O1 Eu1 O5 C9 -140.9(15) . . . . ?
Eu2 Eu1 O5 C9 170.3(15) . . . . ?
Eu2 Eu1 O5 C9 79.9(15) 4_565 . . . ?
O3 Eu1 O9 C17 45.0(6) . . . . ?
O5 Eu1 O9 C17 -46.2(8) . . . . ?
O12 Eu1 O9 C17 144.9(6) 4_465 . . . ?
O7 Eu1 O9 C17 -110.4(6) 4_566 . . . ?
O13 Eu1 O9 C17 -38.6(6) . . . . ?
O6 Eu1 O9 C17 -177.4(6) 4_566 . . . ?
O1 Eu1 O9 C17 111.1(6) . . . . ?
Eu2 Eu1 O9 C17 151.7(6) . . . . ?
Eu2 Eu1 O9 C17 -97.1(6) 4_565 . . . ?
Eu2 O2 C1 O1 4.8(6) . . . . ?
Eu2 O2 C1 C2 -178.1(4) . . . . ?
Eu1 O1 C1 O2 -96.1(6) . . . . ?
Eu2 O1 C1 O2 -4.3(5) . . . . ?
Eu1 O1 C1 C2 87.1(6) . . . . ?
Eu2 O1 C1 C2 178.8(5) . . . . ?
Eu1 O1 C1 Eu2 -91.8(4) . . . . ?
O10 Eu2 C1 O2 117.8(9) 1_455 . . . ?
O4 Eu2 C1 O2 -32.2(4) 1_455 . . . ?
O6 Eu2 C1 O2 -173.5(3) 4_566 . . . ?
O12 Eu2 C1 O2 -105.2(4) 4_465 . . . ?
O8 Eu2 C1 O2 44.1(4) 1_556 . . . ?
O7 Eu2 C1 O2 92.2(3) 1_556 . . . ?
O1 Eu2 C1 O2 175.5(5) . . . . ?
C16 Eu2 C1 O2 65.2(3) 1_556 . . . ?
O11 Eu2 C1 O2 -103.3(3) 4_465 . . . ?
C24 Eu2 C1 O2 -96.8(4) 4_465 . . . ?
O10 Eu2 C1 O1 -57.7(11) 1_455 . . . ?
O4 Eu2 C1 O1 152.4(3) 1_455 . . . ?
O6 Eu2 C1 O1 11.0(3) 4_566 . . . ?
O2 Eu2 C1 O1 -175.5(5) . . . . ?
O12 Eu2 C1 O1 79.3(3) 4_465 . . . ?
O8 Eu2 C1 O1 -131.4(3) 1_556 . . . ?
O7 Eu2 C1 O1 -83.3(3) 1_556 . . . ?
C16 Eu2 C1 O1 -110.3(3) 1_556 . . . ?
O11 Eu2 C1 O1 81.3(3) 4_465 . . . ?
C24 Eu2 C1 O1 87.7(3) 4_465 . . . ?
O10 Eu2 C1 C2 129(2) 1_455 . . . ?
O4 Eu2 C1 C2 -21(2) 1_455 . . . ?
O6 Eu2 C1 C2 -163(2) 4_566 . . . ?
O2 Eu2 C1 C2 11(2) . . . . ?
O12 Eu2 C1 C2 -95(2) 4_465 . . . ?
O8 Eu2 C1 C2 55(2) 1_556 . . . ?
O7 Eu2 C1 C2 103(2) 1_556 . . . ?
O1 Eu2 C1 C2 -174(3) . . . . ?
C16 Eu2 C1 C2 76(2) 1_556 . . . ?
O11 Eu2 C1 C2 -93(2) 4_465 . . . ?
C24 Eu2 C1 C2 -86(2) 4_465 . . . ?
O2 C1 C2 C3 -29.9(8) . . . . ?
O1 C1 C2 C3 147.1(6) . . . . ?
Eu2 C1 C2 C3 -40(3) . . . . ?
O2 C1 C2 C7 152.6(6) . . . . ?
O1 C1 C2 C7 -30.4(9) . . . . ?
Eu2 C1 C2 C7 143(2) . . . . ?
C7 C2 C3 C4 -0.8(10) . . . . ?
C1 C2 C3 C4 -178.6(7) . . . . ?
C2 C3 C4 C5 0.3(12) . . . . ?
C3 C4 C5 C6 0.7(12) . . . . ?
C4 C5 C6 C7 -1.0(12) . . . . ?
C5 C6 C7 C2 0.4(11) . . . . ?
C5 C6 C7 C8 -177.1(7) . . . . ?
C3 C2 C7 C6 0.5(9) . . . . ?
C1 C2 C7 C6 178.0(6) . . . . ?
C3 C2 C7 C8 177.8(6) . . . . ?
C1 C2 C7 C8 -4.6(10) . . . . ?
Eu2 O4 C8 O3 85.9(8) 1_655 . . . ?
Eu2 O4 C8 C7 -97.6(7) 1_655 . . . ?
Eu1 O3 C8 O4 -89.1(8) . . . . ?
Eu1 O3 C8 C7 94.6(7) . . . . ?
C6 C7 C8 O4 -30.8(8) . . . . ?
C2 C7 C8 O4 151.7(6) . . . . ?
C6 C7 C8 O3 145.7(6) . . . . ?
C2 C7 C8 O3 -31.7(9) . . . . ?
Eu1 O5 C9 O6 -68.6(17) . . . . ?
Eu1 O5 C9 C10 114.4(15) . . . . ?
Eu1 O5 C9 Eu2 -83.8(15) . . . 4_565 ?
Eu2 O6 C9 O5 -23.2(7) 4_565 . . . ?
Eu1 O6 C9 O5 112.2(5) 4_565 . . . ?
Eu2 O6 C9 C10 153.8(4) 4_565 . . . ?
Eu1 O6 C9 C10 -70.8(7) 4_565 . . . ?
Eu1 O6 C9 Eu2 135.4(6) 4_565 . . 4_565 ?
O5 C9 C10 C11 -11.5(9) . . . . ?
O6 C9 C10 C11 171.5(6) . . . . ?
Eu2 C9 C10 C11 -149.1(7) 4_565 . . . ?
O5 C9 C10 C15 162.8(6) . . . . ?
O6 C9 C10 C15 -14.2(9) . . . . ?
Eu2 C9 C10 C15 25.1(12) 4_565 . . . ?
C15 C10 C11 C12 0.3(11) . . . . ?
C9 C10 C11 C12 174.7(7) . . . . ?
C10 C11 C12 C13 -2.3(12) . . . . ?
C11 C12 C13 C14 1.7(12) . . . . ?
C12 C13 C14 C15 0.9(12) . . . . ?
C13 C14 C15 C10 -2.9(10) . . . . ?
C13 C14 C15 C16 175.5(7) . . . . ?
C11 C10 C15 C14 2.3(10) . . . . ?
C9 C10 C15 C14 -171.9(6) . . . . ?
C11 C10 C15 C16 -175.9(6) . . . . ?
C9 C10 C15 C16 9.9(10) . . . . ?
Eu2 O8 C16 O7 22.0(6) 1_554 . . . ?
Eu2 O8 C16 C15 -147.2(5) 1_554 . . . ?
Eu1 O7 C16 O8 126.3(5) 4_565 . . . ?
Eu2 O7 C16 O8 -21.3(6) 1_554 . . . ?
Eu1 O7 C16 C15 -64.6(8) 4_565 . . . ?
Eu2 O7 C16 C15 147.8(5) 1_554 . . . ?
Eu1 O7 C16 Eu2 147.6(5) 4_565 . . 1_554 ?
C14 C15 C16 O8 53.3(8) . . . . ?
C10 C15 C16 O8 -128.5(7) . . . . ?
C14 C15 C16 O7 -116.0(7) . . . . ?
C10 C15 C16 O7 62.3(9) . . . . ?
C14 C15 C16 Eu2 -26.6(12) . . . 1_554 ?
C10 C15 C16 Eu2 151.7(7) . . . 1_554 ?
Eu2 O10 C17 O9 99(9) 1_655 . . . ?
Eu2 O10 C17 C18 -77(9) 1_655 . . . ?
Eu1 O9 C17 O10 -42.0(9) . . . . ?
Eu1 O9 C17 C18 133.4(5) . . . . ?
O10 C17 C18 C19 115.7(7) . . . . ?
O9 C17 C18 C19 -59.9(8) . . . . ?
O10 C17 C18 C23 -58.3(8) . . . . ?
O9 C17 C18 C23 126.1(6) . . . . ?
C23 C18 C19 C20 -0.7(11) . . . . ?
C17 C18 C19 C20 -174.8(7) . . . . ?
C18 C19 C20 C21 1.4(12) . . . . ?
C19 C20 C21 C22 -1.8(13) . . . . ?
C20 C21 C22 C23 1.5(12) . . . . ?
C21 C22 C23 C18 -0.8(10) . . . . ?
C21 C22 C23 C24 -178.0(6) . . . . ?
C19 C18 C23 C22 0.5(9) . . . . ?
C17 C18 C23 C22 174.4(6) . . . . ?
C19 C18 C23 C24 177.5(6) . . . . ?
C17 C18 C23 C24 -8.6(9) . . . . ?
Eu2 O11 C24 O12 30.4(5) 4_666 . . . ?
Eu2 O11 C24 C23 -145.0(6) 4_666 . . . ?
Eu1 O12 C24 O11 75.3(6) 4_666 . . . ?
Eu2 O12 C24 O11 -36.6(6) 4_666 . . . ?
Eu1 O12 C24 C23 -109.1(5) 4_666 . . . ?
Eu2 O12 C24 C23 139.1(4) 4_666 . . . ?
Eu1 O12 C24 Eu2 111.8(4) 4_666 . . 4_666 ?
C22 C23 C24 O11 148.3(6) . . . . ?
C18 C23 C24 O11 -28.7(9) . . . . ?
C22 C23 C24 O12 -27.1(8) . . . . ?
C18 C23 C24 O12 155.8(6) . . . . ?
C22 C23 C24 Eu2 38.6(10) . . . 4_666 ?
C18 C23 C24 Eu2 -138.5(6) . . . 4_666 ?
